data_4110500
loop_
_publ_author_name
'Amit Majumdar'
'Kuntal Pal'
'Sabyasachi Sarkar'

_publ_section_title
;
 Chemistry of [Et4N][MoIV(SPh)(PPh3)(mnt)2] as an Analogue of
 Dissimilatory Nitrate Reductase with Its Inactivation on Substitution of
 Thiolate by Chloride
;
_journal_name_full 'Journal of the American Chemical Society'
_journal_page_first 4196
_journal_page_last 4197
_journal_paper_doi 10.1021/ja0586135
_journal_volume 128
_journal_year 2006
_chemical_formula_moiety 'C32 H20 Mo N4 P S5, C8 H20 N, C H2 Cl2'
_chemical_formula_sum 'C41 H42 Cl2 Mo N5 P S5'
_chemical_formula_weight 962.96
_chemical_name_systematic '[Et4N][Mo(SPh)(PPh3)(mnt)2].CH2Cl2 '
_space_group_IT_number 2
_symmetry_cell_setting triclinic
_symmetry_Int_Tables_number 2
_symmetry_space_group_name_Hall '-P 1'
_symmetry_space_group_name_H-M 'P -1'
_atom_sites_solution_hydrogens geom
_atom_sites_solution_primary direct
_atom_sites_solution_secondary difmap
_audit_creation_method SHELXL-97
_cell_angle_alpha 98.561(5)
_cell_angle_beta 103.122(5)
_cell_angle_gamma 97.945(5)
_cell_formula_units_Z 2
_cell_length_a 10.882(5)
_cell_length_b 11.881(5)
_cell_length_c 17.999(5)
_cell_measurement_temperature 100(2)
_cell_volume 2205.0(15)
_computing_cell_refinement 'SAINT 6.45 ( Bruker, 2003)'
_computing_data_collection 'SMART 5.628 (Bruker, 2003)'
_computing_data_reduction 'SAINT 6.45  (Bruker, 2003)'
_computing_molecular_graphics 'Diamond 2.1e, Ortep'
_computing_structure_refinement 'SHELXL-97 (Sheldrick, 1997)'
_computing_structure_solution SIR-97
_diffrn_ambient_temperature 100(2)
_diffrn_measured_fraction_theta_full 0.978
_diffrn_measured_fraction_theta_max 0.948
_diffrn_measurement_device_type 'Bruker SMART APEX'
_diffrn_measurement_method /w-scans
_diffrn_radiation_monochromator graphite
_diffrn_radiation_type MoK\a
_diffrn_radiation_wavelength 0.71069
_diffrn_reflns_av_R_equivalents 0.0235
_diffrn_reflns_av_sigmaI/netI 0.0582
_diffrn_reflns_limit_h_max 14
_diffrn_reflns_limit_h_min -13
_diffrn_reflns_limit_k_max 15
_diffrn_reflns_limit_k_min -15
_diffrn_reflns_limit_l_max 15
_diffrn_reflns_limit_l_min -23
_diffrn_reflns_number 14514
_diffrn_reflns_theta_full 28.29
_diffrn_reflns_theta_max 28.29
_diffrn_reflns_theta_min 2.30
_diffrn_source 'fine-focus sealed tube'
_exptl_absorpt_coefficient_mu 0.728
_exptl_absorpt_correction_T_max 0.9533
_exptl_absorpt_correction_T_min 0.8888
_exptl_absorpt_correction_type empirical
_exptl_crystal_colour purple
_exptl_crystal_density_diffrn 1.450
_exptl_crystal_description block
_exptl_crystal_F_000 988.0
_exptl_crystal_size_max 0.20
_exptl_crystal_size_mid 0.10
_exptl_crystal_size_min 0.08
_refine_diff_density_max 1.266
_refine_diff_density_min -1.332
_refine_diff_density_rms 0.132
_refine_ls_extinction_method none
_refine_ls_goodness_of_fit_ref 1.068
_refine_ls_matrix_type full
_refine_ls_number_parameters 494
_refine_ls_number_reflns 10381
_refine_ls_number_restraints 0
_refine_ls_restrained_S_all 1.068
_refine_ls_R_factor_all 0.0759
_refine_ls_R_factor_gt 0.0576
_refine_ls_shift/su_max 0.001
_refine_ls_shift/su_mean 0.000
_refine_ls_structure_factor_coef Fsqd
_refine_ls_weighting_details 'calc w=1/[\s^2^(Fo^2^)+(0.0419P)^2^+8.8941P] where P=(Fo^2^+2Fc^2^)/3'
_refine_ls_weighting_scheme calc
_refine_ls_wR_factor_gt 0.1259
_refine_ls_wR_factor_ref 0.1358
_reflns_number_gt 8356
_reflns_number_total 10381
_reflns_threshold_expression >2sigma(I)
_cod_data_source_file ja0586135si20051220_093642.cif
_cod_data_source_block '[Et4N][Mo(SPh)(PPh3)(mnt)2]'
_cod_database_code 4110500

loop_
_symmetry_equiv_pos_as_xyz
'x, y, z'
'-x, -y, -z'

loop_
_atom_site_label
_atom_site_type_symbol
_atom_site_fract_x
_atom_site_fract_y
_atom_site_fract_z
_atom_site_U_iso_or_equiv
_atom_site_adp_type
_atom_site_occupancy
_atom_site_symmetry_multiplicity
_atom_site_calc_flag
_atom_site_refinement_flags
Mo1 Mo 0.71401(3) 0.22630(3) 0.271843(19) 0.01254(9) Uani 1 1 d .
Cl1 Cl 0.88817(19) 0.26971(16) -0.01848(10) 0.0653(5) Uani 1 1 d .
Cl2 Cl 1.04906(18) 0.45260(16) 0.10535(12) 0.0672(5) Uani 1 1 d .
S1 S 0.50464(9) 0.26155(9) 0.22486(6) 0.0167(2) Uani 1 1 d .
S2 S 0.69896(10) 0.17530(9) 0.13737(6) 0.0178(2) Uani 1 1 d .
S3 S 0.72973(10) 0.38164(8) 0.37337(6) 0.0167(2) Uani 1 1 d .
S4 S 0.91877(10) 0.32557(9) 0.27287(6) 0.0193(2) Uani 1 1 d .
S5 S 0.81047(9) 0.05697(9) 0.28124(6) 0.0159(2) Uani 1 1 d .
P1 P 0.60495(10) 0.12798(9) 0.36412(6) 0.0136(2) Uani 1 1 d .
N1 N 0.2477(4) 0.2576(4) 0.0426(2) 0.0343(10) Uani 1 1 d .
N2 N 0.4865(4) 0.1261(4) -0.0624(2) 0.0285(9) Uani 1 1 d .
N3 N 0.9165(4) 0.6510(3) 0.4985(2) 0.0286(9) Uani 1 1 d .
N4 N 1.1657(4) 0.5907(4) 0.3536(3) 0.0353(10) Uani 1 1 d .
N5 N 0.6918(4) 0.6284(3) 0.1842(2) 0.0246(8) Uani 1 1 d .
C1 C 0.5490(4) 0.1883(3) 0.0864(2) 0.0167(8) Uani 1 1 d .
C2 C 0.5160(4) 0.1549(4) 0.0040(2) 0.0206(9) Uani 1 1 d .
C3 C 0.4643(4) 0.2269(3) 0.1241(2) 0.0183(8) Uani 1 1 d .
C4 C 0.3416(4) 0.2426(4) 0.0806(3) 0.0221(9) Uani 1 1 d .
C5 C 0.8749(4) 0.4730(4) 0.3888(2) 0.0199(9) Uani 1 1 d .
C6 C 0.9018(4) 0.5724(4) 0.4490(3) 0.0218(9) Uani 1 1 d .
C7 C 0.9555(4) 0.4497(4) 0.3428(3) 0.0222(9) Uani 1 1 d .
C8 C 1.0734(4) 0.5281(4) 0.3499(3) 0.0235(9) Uani 1 1 d .
C9 C 0.9184(4) 0.0449(3) 0.2198(2) 0.0162(8) Uani 1 1 d .
C10 C 1.0494(4) 0.0869(4) 0.2505(3) 0.0290(7) Uani 1 1 d .
H10 H 1.0800 0.1259 0.3017 0.035 Uiso 1 1 calc R
C11 C 1.1340(4) 0.0700(4) 0.2040(3) 0.0231(9) Uani 1 1 d .
H11 H 1.2212 0.0979 0.2244 0.028 Uiso 1 1 calc R
C12 C 1.0899(4) 0.0121(4) 0.1276(3) 0.0237(9) Uani 1 1 d .
H12 H 1.1470 0.0004 0.0970 0.028 Uiso 1 1 calc R
C13 C 0.9598(4) -0.0281(4) 0.0974(2) 0.0209(9) Uani 1 1 d .
H13 H 0.9294 -0.0663 0.0460 0.025 Uiso 1 1 calc R
C14 C 0.8740(4) -0.0120(3) 0.1429(2) 0.0181(8) Uani 1 1 d .
H14 H 0.7868 -0.0393 0.1219 0.022 Uiso 1 1 calc R
C15 C 0.7174(4) 0.0768(4) 0.4382(2) 0.0165(8) Uani 1 1 d .
C16 C 0.8304(4) 0.1513(4) 0.4790(2) 0.0191(8) Uani 1 1 d .
H16 H 0.8480 0.2244 0.4671 0.023 Uiso 1 1 calc R
C17 C 0.9168(4) 0.1183(4) 0.5371(2) 0.0233(9) Uani 1 1 d .
H17 H 0.9908 0.1700 0.5648 0.028 Uiso 1 1 calc R
C18 C 0.8940(4) 0.0088(4) 0.5541(3) 0.0244(9) Uani 1 1 d .
H18 H 0.9526 -0.0137 0.5928 0.029 Uiso 1 1 calc R
C19 C 0.7825(5) -0.0670(4) 0.5126(3) 0.0260(10) Uani 1 1 d .
H19 H 0.7666 -0.1409 0.5235 0.031 Uiso 1 1 calc R
C20 C 0.6947(4) -0.0337(4) 0.4552(2) 0.0193(8) Uani 1 1 d .
H20 H 0.6203 -0.0852 0.4279 0.023 Uiso 1 1 calc R
C21 C 0.4789(4) 0.0032(3) 0.3152(2) 0.0159(8) Uani 1 1 d .
C22 C 0.3977(4) -0.0438(4) 0.3563(2) 0.0193(8) Uani 1 1 d .
H22 H 0.4064 -0.0106 0.4078 0.023 Uiso 1 1 calc R
C23 C 0.3033(4) -0.1404(4) 0.3209(3) 0.0237(9) Uani 1 1 d .
H23 H 0.2495 -0.1720 0.3488 0.028 Uiso 1 1 calc R
C24 C 0.2895(4) -0.1890(4) 0.2444(3) 0.0222(9) Uani 1 1 d .
H24 H 0.2269 -0.2539 0.2208 0.027 Uiso 1 1 calc R
C25 C 0.3687(4) -0.1413(4) 0.2027(2) 0.0198(8) Uani 1 1 d .
H25 H 0.3580 -0.1736 0.1508 0.024 Uiso 1 1 calc R
C26 C 0.4643(4) -0.0455(3) 0.2377(2) 0.0160(8) Uani 1 1 d .
H26 H 0.5179 -0.0143 0.2095 0.019 Uiso 1 1 calc R
C27 C 0.5221(4) 0.2192(3) 0.4208(2) 0.0162(8) Uani 1 1 d .
C28 C 0.5778(4) 0.2681(4) 0.4983(2) 0.0197(8) Uani 1 1 d .
H28 H 0.6545 0.2493 0.5238 0.024 Uiso 1 1 calc R
C29 C 0.5190(4) 0.3452(4) 0.5379(3) 0.0253(10) Uani 1 1 d .
H29 H 0.5564 0.3775 0.5899 0.030 Uiso 1 1 calc R
C30 C 0.4054(4) 0.3743(4) 0.5006(3) 0.0257(10) Uani 1 1 d .
H30 H 0.3673 0.4273 0.5269 0.031 Uiso 1 1 calc R
C31 C 0.3491(4) 0.3241(4) 0.4242(3) 0.0243(9) Uani 1 1 d .
H31 H 0.2716 0.3422 0.3993 0.029 Uiso 1 1 calc R
C32 C 0.4064(4) 0.2467(4) 0.3836(3) 0.0205(9) Uani 1 1 d .
H32 H 0.3677 0.2135 0.3319 0.025 Uiso 1 1 calc R
C33 C 0.5602(4) 0.6495(4) 0.1462(3) 0.0278(10) Uani 1 1 d .
H33A H 0.5514 0.7261 0.1695 0.033 Uiso 1 1 calc R
H33B H 0.5554 0.6498 0.0917 0.033 Uiso 1 1 calc R
C34 C 0.4476(5) 0.5638(5) 0.1514(4) 0.0433(14) Uani 1 1 d .
H34A H 0.4536 0.4877 0.1275 0.065 Uiso 1 1 calc R
H34B H 0.3692 0.5845 0.1251 0.065 Uiso 1 1 calc R
H34C H 0.4486 0.5648 0.2050 0.065 Uiso 1 1 calc R
C35 C 0.7153(5) 0.5120(4) 0.1482(3) 0.0304(11) Uani 1 1 d .
H35A H 0.8013 0.5034 0.1734 0.036 Uiso 1 1 calc R
H35B H 0.6559 0.4517 0.1591 0.036 Uiso 1 1 calc R
C36 C 0.7011(6) 0.4934(5) 0.0618(3) 0.0408(13) Uani 1 1 d .
H36A H 0.6139 0.4936 0.0356 0.061 Uiso 1 1 calc R
H36B H 0.7238 0.4203 0.0449 0.061 Uiso 1 1 calc R
H36C H 0.7567 0.5543 0.0498 0.061 Uiso 1 1 calc R
C37 C 0.7041(5) 0.6259(4) 0.2694(3) 0.0323(11) Uani 1 1 d .
H37A H 0.7898 0.6134 0.2921 0.039 Uiso 1 1 calc R
H37B H 0.6440 0.5601 0.2734 0.039 Uiso 1 1 calc R
C38 C 0.6806(6) 0.7336(5) 0.3170(3) 0.0382(13) Uani 1 1 d .
H38A H 0.7405 0.7994 0.3145 0.057 Uiso 1 1 calc R
H38B H 0.6917 0.7243 0.3701 0.057 Uiso 1 1 calc R
H38C H 0.5948 0.7453 0.2967 0.057 Uiso 1 1 calc R
C39 C 0.7886(5) 0.7271(4) 0.1739(3) 0.0268(10) Uani 1 1 d .
H39A H 0.7791 0.7244 0.1187 0.032 Uiso 1 1 calc R
H39B H 0.7672 0.7997 0.1949 0.032 Uiso 1 1 calc R
C40 C 0.9281(5) 0.7267(5) 0.2116(4) 0.0433(14) Uani 1 1 d .
H40A H 0.9399 0.7327 0.2667 0.065 Uiso 1 1 calc R
H40B H 0.9812 0.7911 0.2014 0.065 Uiso 1 1 calc R
H40C H 0.9514 0.6559 0.1907 0.065 Uiso 1 1 calc R
C41 C 0.9800(5) 0.3056(4) 0.0774(3) 0.0290(7) Uani 1 1 d .
H41A H 1.0476 0.2598 0.0838 0.035 Uiso 1 1 calc R
H41B H 0.9262 0.2860 0.1115 0.035 Uiso 1 1 calc R

loop_
_atom_site_aniso_label
_atom_site_aniso_U_11
_atom_site_aniso_U_22
_atom_site_aniso_U_33
_atom_site_aniso_U_23
_atom_site_aniso_U_13
_atom_site_aniso_U_12
Mo1 0.01362(16) 0.01120(16) 0.01241(16) 0.00434(12) 0.00247(12) -0.00008(12)
Cl1 0.0747(12) 0.0656(11) 0.0488(10) -0.0070(8) 0.0044(8) 0.0272(9)
Cl2 0.0629(11) 0.0527(10) 0.0820(13) -0.0025(9) 0.0257(10) 0.0005(8)
S1 0.0160(5) 0.0176(5) 0.0162(5) 0.0049(4) 0.0025(4) 0.0028(4)
S2 0.0191(5) 0.0213(5) 0.0143(5) 0.0070(4) 0.0042(4) 0.0046(4)
S3 0.0184(5) 0.0129(5) 0.0168(5) 0.0025(4) 0.0034(4) -0.0012(4)
S4 0.0171(5) 0.0183(5) 0.0216(5) 0.0052(4) 0.0051(4) -0.0017(4)
S5 0.0182(5) 0.0157(5) 0.0152(5) 0.0064(4) 0.0050(4) 0.0019(4)
P1 0.0151(5) 0.0126(5) 0.0127(5) 0.0028(4) 0.0039(4) -0.0003(4)
N1 0.030(2) 0.037(2) 0.030(2) 0.0057(19) -0.0022(18) 0.0040(19)
N2 0.032(2) 0.031(2) 0.022(2) 0.0077(16) 0.0050(17) 0.0049(17)
N3 0.028(2) 0.022(2) 0.031(2) 0.0010(17) 0.0029(17) -0.0003(16)
N4 0.030(2) 0.026(2) 0.043(3) 0.0047(19) 0.0041(19) -0.0090(18)
N5 0.032(2) 0.0168(18) 0.025(2) 0.0083(15) 0.0041(16) 0.0070(16)
C1 0.021(2) 0.0086(17) 0.020(2) 0.0057(15) 0.0046(16) -0.0028(15)
C2 0.022(2) 0.022(2) 0.018(2) 0.0075(17) 0.0025(17) 0.0035(17)
C3 0.022(2) 0.0130(19) 0.020(2) 0.0076(15) 0.0028(16) -0.0010(15)
C4 0.020(2) 0.021(2) 0.021(2) 0.0050(17) -0.0012(17) 0.0000(17)
C5 0.019(2) 0.016(2) 0.020(2) 0.0074(16) -0.0027(16) -0.0014(16)
C6 0.020(2) 0.022(2) 0.023(2) 0.0096(18) 0.0018(17) -0.0001(17)
C7 0.021(2) 0.017(2) 0.025(2) 0.0098(17) -0.0016(17) -0.0015(16)
C8 0.023(2) 0.020(2) 0.023(2) 0.0044(17) 0.0009(18) -0.0010(18)
C9 0.020(2) 0.0134(18) 0.0175(19) 0.0068(15) 0.0063(16) 0.0034(15)
C10 0.0263(17) 0.0321(18) 0.0279(17) 0.0054(14) 0.0057(14) 0.0047(14)
C11 0.016(2) 0.024(2) 0.027(2) 0.0042(18) 0.0027(17) 0.0006(17)
C12 0.024(2) 0.026(2) 0.026(2) 0.0056(18) 0.0113(18) 0.0076(18)
C13 0.028(2) 0.020(2) 0.0142(19) 0.0057(16) 0.0028(17) 0.0052(17)
C14 0.0163(19) 0.0157(19) 0.021(2) 0.0031(16) 0.0028(16) 0.0011(15)
C15 0.022(2) 0.019(2) 0.0114(18) 0.0062(15) 0.0079(15) 0.0052(16)
C16 0.022(2) 0.018(2) 0.019(2) 0.0065(16) 0.0073(17) 0.0024(16)
C17 0.022(2) 0.031(2) 0.018(2) 0.0060(18) 0.0035(17) 0.0071(18)
C18 0.022(2) 0.036(3) 0.022(2) 0.0154(19) 0.0074(17) 0.0143(19)
C19 0.037(3) 0.024(2) 0.027(2) 0.0133(19) 0.018(2) 0.013(2)
C20 0.021(2) 0.020(2) 0.021(2) 0.0067(16) 0.0117(17) 0.0041(16)
C21 0.0167(19) 0.0135(19) 0.0178(19) 0.0036(15) 0.0043(15) 0.0028(15)
C22 0.025(2) 0.017(2) 0.018(2) 0.0023(16) 0.0084(17) 0.0030(16)
C23 0.022(2) 0.021(2) 0.031(2) 0.0069(18) 0.0125(19) -0.0007(17)
C24 0.016(2) 0.017(2) 0.029(2) -0.0018(17) 0.0038(17) -0.0006(16)
C25 0.018(2) 0.019(2) 0.020(2) -0.0014(16) 0.0031(16) 0.0031(16)
C26 0.0158(19) 0.0140(18) 0.019(2) 0.0039(15) 0.0056(15) 0.0016(15)
C27 0.021(2) 0.0117(18) 0.0179(19) 0.0050(15) 0.0089(16) -0.0001(15)
C28 0.021(2) 0.020(2) 0.019(2) 0.0031(16) 0.0079(17) 0.0036(16)
C29 0.027(2) 0.022(2) 0.024(2) -0.0043(18) 0.0102(19) -0.0013(18)
C30 0.028(2) 0.016(2) 0.038(3) 0.0005(18) 0.019(2) 0.0054(17)
C31 0.026(2) 0.021(2) 0.032(2) 0.0104(18) 0.0123(19) 0.0087(18)
C32 0.019(2) 0.022(2) 0.021(2) 0.0062(17) 0.0055(17) 0.0029(17)
C33 0.032(3) 0.019(2) 0.030(2) 0.0038(18) 0.001(2) 0.0053(19)
C34 0.036(3) 0.030(3) 0.059(4) 0.004(3) 0.008(3) 0.001(2)
C35 0.040(3) 0.017(2) 0.034(3) 0.0065(19) 0.004(2) 0.011(2)
C36 0.049(3) 0.030(3) 0.040(3) 0.000(2) 0.003(3) 0.014(2)
C37 0.046(3) 0.027(3) 0.026(2) 0.016(2) 0.005(2) 0.011(2)
C38 0.062(4) 0.034(3) 0.023(2) 0.009(2) 0.014(2) 0.012(3)
C39 0.035(3) 0.012(2) 0.032(2) 0.0080(18) 0.004(2) 0.0016(18)
C40 0.035(3) 0.038(3) 0.056(4) 0.016(3) 0.003(3) 0.006(2)
C41 0.0263(17) 0.0321(18) 0.0279(17) 0.0054(14) 0.0057(14) 0.0047(14)

loop_
_atom_type_symbol
_atom_type_description
_atom_type_scat_dispersion_real
_atom_type_scat_dispersion_imag
_atom_type_scat_source
C C 0.0033 0.0016 'International Tables Vol C Tables 4.2.6.8 and 6.1.1.4'
H H 0.0000 0.0000 'International Tables Vol C Tables 4.2.6.8 and 6.1.1.4'
N N 0.0061 0.0033 'International Tables Vol C Tables 4.2.6.8 and 6.1.1.4'
P P 0.1023 0.0942 'International Tables Vol C Tables 4.2.6.8 and 6.1.1.4'
S S 0.1246 0.1234 'International Tables Vol C Tables 4.2.6.8 and 6.1.1.4'
Mo Mo -1.6832 0.6857 'International Tables Vol C Tables 4.2.6.8 and 6.1.1.4'
Cl Cl 0.1484 0.1585 'International Tables Vol C Tables 4.2.6.8 and 6.1.1.4'

loop_
_geom_angle_atom_site_label_1
_geom_angle_atom_site_label_2
_geom_angle_atom_site_label_3
_geom_angle
S3 Mo1 S1 84.78(4)
S3 Mo1 S4 82.33(4)
S1 Mo1 S4 132.43(5)
S3 Mo1 S2 144.20(4)
S1 Mo1 S2 82.02(4)
S4 Mo1 S2 82.41(4)
S3 Mo1 S5 126.74(4)
S1 Mo1 S5 135.45(4)
S4 Mo1 S5 86.94(5)
S2 Mo1 S5 84.42(4)
S3 Mo1 P1 77.65(4)
S1 Mo1 P1 81.56(4)
S4 Mo1 P1 138.49(4)
S2 Mo1 P1 132.35(4)
S5 Mo1 P1 76.91(4)
C3 S1 Mo1 108.42(15)
C1 S2 Mo1 108.68(15)
C5 S3 Mo1 108.85(16)
C7 S4 Mo1 108.10(16)
C9 S5 Mo1 111.40(13)
C15 P1 C21 106.28(19)
C15 P1 C27 103.65(18)
C21 P1 C27 102.76(18)
C15 P1 Mo1 113.14(13)
C21 P1 Mo1 114.10(14)
C27 P1 Mo1 115.71(13)
C33 N5 C37 110.5(4)
C33 N5 C35 111.5(3)
C37 N5 C35 106.4(3)
C33 N5 C39 106.6(3)
C37 N5 C39 110.9(4)
C35 N5 C39 111.0(4)
C3 C1 C2 121.2(4)
C3 C1 S2 120.5(3)
C2 C1 S2 118.3(3)
N2 C2 C1 178.2(5)
C1 C3 C4 119.9(4)
C1 C3 S1 120.3(3)
C4 C3 S1 119.7(3)
N1 C4 C3 175.6(5)
C7 C5 C6 123.4(4)
C7 C5 S3 119.8(3)
C6 C5 S3 116.8(3)
N3 C6 C5 176.0(5)
C5 C7 C8 121.6(4)
C5 C7 S4 120.9(3)
C8 C7 S4 117.5(3)
N4 C8 C7 178.2(5)
C14 C9 C10 119.6(4)
C14 C9 S5 120.6(3)
C10 C9 S5 119.8(3)
C11 C10 C9 119.5(4)
C11 C10 H10 120.2
C9 C10 H10 120.2
C12 C11 C10 120.9(4)
C12 C11 H11 119.5
C10 C11 H11 119.5
C13 C12 C11 119.1(4)
C13 C12 H12 120.4
C11 C12 H12 120.4
C12 C13 C14 120.7(4)
C12 C13 H13 119.6
C14 C13 H13 119.6
C13 C14 C9 120.1(4)
C13 C14 H14 119.9
C9 C14 H14 119.9
C16 C15 C20 118.7(4)
C16 C15 P1 118.5(3)
C20 C15 P1 122.9(3)
C17 C16 C15 120.8(4)
C17 C16 H16 119.6
C15 C16 H16 119.6
C16 C17 C18 120.4(4)
C16 C17 H17 119.8
C18 C17 H17 119.8
C17 C18 C19 119.1(4)
C17 C18 H18 120.5
C19 C18 H18 120.5
C20 C19 C18 120.7(4)
C20 C19 H19 119.6
C18 C19 H19 119.6
C19 C20 C15 120.3(4)
C19 C20 H20 119.9
C15 C20 H20 119.9
C22 C21 C26 119.7(4)
C22 C21 P1 119.3(3)
C26 C21 P1 121.0(3)
C21 C22 C23 120.3(4)
C21 C22 H22 119.9
C23 C22 H22 119.9
C24 C23 C22 120.0(4)
C24 C23 H23 120.0
C22 C23 H23 120.0
C23 C24 C25 119.9(4)
C23 C24 H24 120.0
C25 C24 H24 120.0
C24 C25 C26 120.7(4)
C24 C25 H25 119.7
C26 C25 H25 119.7
C25 C26 C21 119.4(4)
C25 C26 H26 120.3
C21 C26 H26 120.3
C28 C27 C32 119.5(4)
C28 C27 P1 121.1(3)
C32 C27 P1 119.2(3)
C27 C28 C29 120.0(4)
C27 C28 H28 120.0
C29 C28 H28 120.0
C30 C29 C28 120.5(4)
C30 C29 H29 119.8
C28 C29 H29 119.8
C31 C30 C29 119.4(4)
C31 C30 H30 120.3
C29 C30 H30 120.3
C30 C31 C32 121.0(4)
C30 C31 H31 119.5
C32 C31 H31 119.5
C31 C32 C27 119.6(4)
C31 C32 H32 120.2
C27 C32 H32 120.2
C34 C33 N5 116.2(4)
C34 C33 H33A 108.2
N5 C33 H33A 108.2
C34 C33 H33B 108.2
N5 C33 H33B 108.2
H33A C33 H33B 107.4
C33 C34 H34A 109.5
C33 C34 H34B 109.5
H34A C34 H34B 109.5
C33 C34 H34C 109.5
H34A C34 H34C 109.5
H34B C34 H34C 109.5
C36 C35 N5 115.4(4)
C36 C35 H35A 108.4
N5 C35 H35A 108.4
C36 C35 H35B 108.4
N5 C35 H35B 108.4
H35A C35 H35B 107.5
C35 C36 H36A 109.5
C35 C36 H36B 109.5
H36A C36 H36B 109.5
C35 C36 H36C 109.5
H36A C36 H36C 109.5
H36B C36 H36C 109.5
N5 C37 C38 115.6(4)
N5 C37 H37A 108.4
C38 C37 H37A 108.4
N5 C37 H37B 108.4
C38 C37 H37B 108.4
H37A C37 H37B 107.4
C37 C38 H38A 109.5
C37 C38 H38B 109.5
H38A C38 H38B 109.5
C37 C38 H38C 109.5
H38A C38 H38C 109.5
H38B C38 H38C 109.5
C40 C39 N5 115.7(4)
C40 C39 H39A 108.3
N5 C39 H39A 108.3
C40 C39 H39B 108.3
N5 C39 H39B 108.3
H39A C39 H39B 107.4
C39 C40 H40A 109.5
C39 C40 H40B 109.5
H40A C40 H40B 109.5
C39 C40 H40C 109.5
H40A C40 H40C 109.5
H40B C40 H40C 109.5
Cl1 C41 Cl2 112.9(3)
Cl1 C41 H41A 109.0
Cl2 C41 H41A 109.0
Cl1 C41 H41B 109.0
Cl2 C41 H41B 109.0
H41A C41 H41B 107.8

loop_
_geom_bond_atom_site_label_1
_geom_bond_atom_site_label_2
_geom_bond_distance
Mo1 S3 2.3540(12)
Mo1 S1 2.3613(14)
Mo1 S4 2.3674(14)
Mo1 S2 2.3682(12)
Mo1 S5 2.4046(13)
Mo1 P1 2.5731(12)
Cl1 C41 1.744(5)
Cl2 C41 1.752(5)
S1 C3 1.737(4)
S2 C1 1.720(4)
S3 C5 1.729(4)
S4 C7 1.725(5)
S5 C9 1.793(4)
P1 C15 1.831(4)
P1 C21 1.832(4)
P1 C27 1.840(4)
N1 C4 1.146(6)
N2 C2 1.150(6)
N3 C6 1.157(6)
N4 C8 1.146(6)
N5 C33 1.512(6)
N5 C37 1.513(6)
N5 C35 1.518(6)
N5 C39 1.527(6)
C1 C3 1.353(6)
C1 C2 1.424(6)
C3 C4 1.438(6)
C5 C7 1.363(6)
C5 C6 1.426(6)
C7 C8 1.446(6)
C9 C14 1.391(6)
C9 C10 1.396(6)
C10 C11 1.393(6)
C10 H10 0.9300
C11 C12 1.386(6)
C11 H11 0.9300
C12 C13 1.384(6)
C12 H12 0.9300
C13 C14 1.388(6)
C13 H13 0.9300
C14 H14 0.9300
C15 C16 1.390(6)
C15 C20 1.393(6)
C16 C17 1.381(6)
C16 H16 0.9300
C17 C18 1.383(6)
C17 H17 0.9300
C18 C19 1.388(7)
C18 H18 0.9300
C19 C20 1.383(6)
C19 H19 0.9300
C20 H20 0.9300
C21 C22 1.388(6)
C21 C26 1.393(5)
C22 C23 1.392(6)
C22 H22 0.9300
C23 C24 1.376(6)
C23 H23 0.9300
C24 C25 1.384(6)
C24 H24 0.9300
C25 C26 1.391(6)
C25 H25 0.9300
C26 H26 0.9300
C27 C28 1.390(6)
C27 C32 1.391(6)
C28 C29 1.390(6)
C28 H28 0.9300
C29 C30 1.381(7)
C29 H29 0.9300
C30 C31 1.377(7)
C30 H30 0.9300
C31 C32 1.390(6)
C31 H31 0.9300
C32 H32 0.9300
C33 C34 1.511(7)
C33 H33A 0.9700
C33 H33B 0.9700
C34 H34A 0.9600
C34 H34B 0.9600
C34 H34C 0.9600
C35 C36 1.507(7)
C35 H35A 0.9700
C35 H35B 0.9700
C36 H36A 0.9600
C36 H36B 0.9600
C36 H36C 0.9600
C37 C38 1.518(7)
C37 H37A 0.9700
C37 H37B 0.9700
C38 H38A 0.9600
C38 H38B 0.9600
C38 H38C 0.9600
C39 C40 1.517(7)
C39 H39A 0.9700
C39 H39B 0.9700
C40 H40A 0.9600
C40 H40B 0.9600
C40 H40C 0.9600
C41 H41A 0.9700
C41 H41B 0.9700
